data_7061635
loop_
_publ_author_name
'Rogozhin, Anton F.'
'Ilichev, Vasily A.'
'Fagin, Anatoly A.'
'Rumyantcev, Roman V.'
'Fukin, Georgy K.'
'Yablonskiy, Artem N.'
'Andreev, Boris A.'
'Bochkarev, Mikhail N.'

_publ_section_title
;
 Novel ditopic 2-mercaptothiazoles and their sodium salts: synthesis,
 structural diversity and luminescence
;
_journal_issue 29
_journal_name_full 'New Journal of Chemistry'
_journal_page_first 13987
_journal_page_last 13995
_journal_paper_doi 10.1039/D2NJ02746A
_journal_volume 46
_journal_year 2022
_chemical_formula_sum 'C24 H40 F2 N2 Na2 O8 S4'
_chemical_formula_weight 696.80
_space_group_crystal_system monoclinic
_space_group_IT_number 14
_space_group_name_Hall '-P 2yn'
_space_group_name_H-M_alt 'P 1 21/n 1'
_atom_sites_solution_hydrogens geom
_atom_sites_solution_primary dual
_atom_sites_solution_secondary difmap
_audit_creation_method SHELXL-2017/1
_audit_update_record
;
2022-03-16 deposited with the CCDC.	2022-07-01 downloaded from the CCDC.
;
_cell_angle_alpha 90
_cell_angle_beta 98.0100(10)
_cell_angle_gamma 90
_cell_formula_units_Z 4
_cell_length_a 17.3479(6)
_cell_length_b 10.1004(3)
_cell_length_c 19.6252(6)
_cell_measurement_reflns_used 9981
_cell_measurement_temperature 100(2)
_cell_measurement_theta_max 30.01
_cell_measurement_theta_min 2.34
_cell_volume 3405.19(19)
_computing_cell_refinement SAINT
_computing_data_collection APEX3
_computing_data_reduction SAINT
_computing_molecular_graphics SHELXTL
_computing_publication_material SHELXTL
_computing_structure_refinement 'SHELXL 2017/1'
_computing_structure_solution 'SHELXT 2014/5'
_diffrn_ambient_temperature 100(2)
_diffrn_measured_fraction_theta_full 1.000
_diffrn_measured_fraction_theta_max 1.000
_diffrn_measurement_device_type 'Bruker D8 Quest (CMOS)'
_diffrn_measurement_method '\w scans'
_diffrn_radiation_type MoK\a
_diffrn_radiation_wavelength 0.71073
_diffrn_reflns_av_R_equivalents 0.0357
_diffrn_reflns_av_unetI/netI 0.0301
_diffrn_reflns_Laue_measured_fraction_full 1.000
_diffrn_reflns_Laue_measured_fraction_max 1.000
_diffrn_reflns_limit_h_max 24
_diffrn_reflns_limit_h_min -23
_diffrn_reflns_limit_k_max 14
_diffrn_reflns_limit_k_min -14
_diffrn_reflns_limit_l_max 27
_diffrn_reflns_limit_l_min -27
_diffrn_reflns_number 51628
_diffrn_reflns_point_group_measured_fraction_full 1.000
_diffrn_reflns_point_group_measured_fraction_max 1.000
_diffrn_reflns_theta_full 25.242
_diffrn_reflns_theta_max 29.575
_diffrn_reflns_theta_min 2.096
_diffrn_source 'microfocus tube'
_exptl_absorpt_coefficient_mu 0.360
_exptl_absorpt_correction_T_max 0.9281
_exptl_absorpt_correction_T_min 0.8332
_exptl_absorpt_correction_type multi-scan
_exptl_absorpt_process_details SADABS-2016/2
_exptl_crystal_colour green
_exptl_crystal_density_diffrn 1.359
_exptl_crystal_description prism
_exptl_crystal_F_000 1464
_exptl_crystal_size_max 0.350
_exptl_crystal_size_mid 0.230
_exptl_crystal_size_min 0.170
_refine_diff_density_max 0.404
_refine_diff_density_min -0.298
_refine_diff_density_rms 0.055
_refine_ls_extinction_method none
_refine_ls_goodness_of_fit_ref 1.013
_refine_ls_hydrogen_treatment constr
_refine_ls_matrix_type full
_refine_ls_number_parameters 387
_refine_ls_number_reflns 9531
_refine_ls_number_restraints 0
_refine_ls_restrained_S_all 1.013
_refine_ls_R_factor_all 0.0483
_refine_ls_R_factor_gt 0.0329
_refine_ls_shift/su_max 0.001
_refine_ls_shift/su_mean 0.000
_refine_ls_structure_factor_coef Fsqd
_refine_ls_weighting_details 'w=1/[\s^2^(Fo^2^)+(0.0291P)^2^+1.6331P] where P=(Fo^2^+2Fc^2^)/3'
_refine_ls_weighting_scheme calc
_refine_ls_wR_factor_gt 0.0684
_refine_ls_wR_factor_ref 0.0745
_reflns_Friedel_coverage 0.000
_reflns_number_gt 7767
_reflns_number_total 9531
_reflns_threshold_expression 'I > 2\s(I)'
_cod_data_source_file d2nj02746a2.cif
_cod_data_source_block na2dmbtf2dme
_cod_depositor_comments 'Adding full bibliography for 7061634--7061639.cif.'
_cod_original_sg_symbol_H-M 'P 21/n'
_cod_database_code 7061635
_shelx_shelxl_version_number 2017/1
_shelx_space_group_comment
;
The symmetry employed for this shelxl refinement is uniquely defined
by the following loop, which should always be used as a source of
symmetry information in preference to the above space-group names.
They are only intended as comments.
;
_shelx_estimated_absorpt_t_min 0.884
_shelx_estimated_absorpt_t_max 0.941

loop_
_space_group_symop_operation_xyz
'x, y, z'
'-x+1/2, y+1/2, -z+1/2'
'-x, -y, -z'
'x-1/2, -y-1/2, z-1/2'

loop_
_atom_site_label
_atom_site_type_symbol
_atom_site_fract_x
_atom_site_fract_y
_atom_site_fract_z
_atom_site_U_iso_or_equiv
_atom_site_adp_type
_atom_site_occupancy
_atom_site_site_symmetry_order
_atom_site_calc_flag
_atom_site_refinement_flags_posn
_atom_site_refinement_flags_adp
_atom_site_refinement_flags_occupancy
_atom_site_disorder_assembly
_atom_site_disorder_group
Na1 Na 0.47227(3) 0.51918(5) 0.78246(3) 0.01557(11) Uani 1 1 d . . . . .
Na2 Na 0.76308(3) 0.49187(5) 0.54536(3) 0.01551(11) Uani 1 1 d . . . . .
S1 S 0.38512(2) 0.78172(3) 0.79629(2) 0.01895(7) Uani 1 1 d . . . . .
S2 S 0.43931(2) 0.94802(3) 0.68414(2) 0.01618(7) Uani 1 1 d . . . . .
S3 S 0.66823(2) 0.92174(3) 0.50428(2) 0.01765(7) Uani 1 1 d . . . . .
S4 S 0.79216(2) 0.73205(3) 0.47063(2) 0.01770(7) Uani 1 1 d . . . . .
N1 N 0.49604(6) 0.71468(10) 0.71937(5) 0.0138(2) Uani 1 1 d . . . . .
N2 N 0.69438(6) 0.69215(11) 0.56413(5) 0.0147(2) Uani 1 1 d . . . . .
O1 O 0.40081(6) 0.40289(10) 0.68971(5) 0.0195(2) Uani 1 1 d . . . . .
O2 O 0.36821(5) 0.40668(10) 0.82552(5) 0.0192(2) Uani 1 1 d . . . . .
O3 O 0.56945(5) 0.34621(10) 0.80090(5) 0.0197(2) Uani 1 1 d . . . . .
O4 O 0.56108(6) 0.56813(9) 0.88208(5) 0.0194(2) Uani 1 1 d . . . . .
O5 O 0.74365(6) 0.34651(9) 0.63968(5) 0.0199(2) Uani 1 1 d . . . . .
O6 O 0.87322(5) 0.50612(10) 0.62885(5) 0.0215(2) Uani 1 1 d . . . . .
O7 O 0.80324(6) 0.35984(10) 0.45217(5) 0.0205(2) Uani 1 1 d . . . . .
O8 O 0.65421(5) 0.39607(10) 0.48261(5) 0.0210(2) Uani 1 1 d . . . . .
F1 F 0.53089(5) 1.06772(8) 0.56768(4) 0.02298(18) Uani 1 1 d . . . . .
F2 F 0.61790(5) 0.57362(7) 0.66857(4) 0.02013(17) Uani 1 1 d . . . . .
C1 C 0.44392(7) 0.80061(12) 0.73505(6) 0.0144(2) Uani 1 1 d . . . . .
C2 C 0.51372(7) 0.88841(12) 0.64183(6) 0.0143(2) Uani 1 1 d . . . . .
C3 C 0.55163(8) 0.94478(12) 0.59182(7) 0.0161(3) Uani 1 1 d . . . . .
C4 C 0.61107(7) 0.87776(13) 0.56674(6) 0.0149(2) Uani 1 1 d . . . . .
C5 C 0.71950(7) 0.76819(13) 0.51709(6) 0.0151(2) Uani 1 1 d . . . . .
C6 C 0.63419(7) 0.75047(12) 0.59232(6) 0.0138(2) Uani 1 1 d . . . . .
C7 C 0.59608(7) 0.69506(12) 0.64302(6) 0.0140(2) Uani 1 1 d . . . . .
C8 C 0.53612(7) 0.76133(12) 0.66840(6) 0.0134(2) Uani 1 1 d . . . . .
C9 C 0.42314(9) 0.35645(16) 0.62662(7) 0.0256(3) Uani 1 1 d . . . . .
H9A H 0.380002 0.369303 0.589306 0.038 Uiso 1 1 calc R U . . .
H9B H 0.436043 0.262069 0.630812 0.038 Uiso 1 1 calc R U . . .
H9C H 0.468712 0.406069 0.616416 0.038 Uiso 1 1 calc R U . . .
C10 C 0.33942(8) 0.32575(14) 0.71100(7) 0.0222(3) Uani 1 1 d . . . . .
H10A H 0.359338 0.237704 0.727146 0.027 Uiso 1 1 calc R U . . .
H10B H 0.297490 0.312784 0.671880 0.027 Uiso 1 1 calc R U . . .
C11 C 0.30835(8) 0.39768(15) 0.76809(7) 0.0219(3) Uani 1 1 d . . . . .
H11A H 0.291063 0.487512 0.752619 0.026 Uiso 1 1 calc R U . . .
H11B H 0.263059 0.349461 0.781406 0.026 Uiso 1 1 calc R U . . .
C12 C 0.34004(10) 0.46861(16) 0.88268(8) 0.0282(3) Uani 1 1 d . . . . .
H12A H 0.300454 0.412142 0.898980 0.042 Uiso 1 1 calc R U . . .
H12B H 0.317055 0.554579 0.868399 0.042 Uiso 1 1 calc R U . . .
H12C H 0.383291 0.481588 0.919880 0.042 Uiso 1 1 calc R U . . .
C13 C 0.59403(9) 0.27273(15) 0.74588(8) 0.0254(3) Uani 1 1 d . . . . .
H13A H 0.628607 0.200892 0.764652 0.038 Uiso 1 1 calc R U . . .
H13B H 0.621960 0.331357 0.717930 0.038 Uiso 1 1 calc R U . . .
H13C H 0.548454 0.235373 0.717201 0.038 Uiso 1 1 calc R U . . .
C14 C 0.63385(8) 0.38457(15) 0.84994(7) 0.0228(3) Uani 1 1 d . . . . .
H14A H 0.668560 0.444150 0.828120 0.027 Uiso 1 1 calc R U . . .
H14B H 0.664079 0.305401 0.867239 0.027 Uiso 1 1 calc R U . . .
C15 C 0.60409(9) 0.45431(15) 0.90831(7) 0.0230(3) Uani 1 1 d . . . . .
H15A H 0.570173 0.394204 0.930709 0.028 Uiso 1 1 calc R U . . .
H15B H 0.648224 0.481416 0.943036 0.028 Uiso 1 1 calc R U . . .
C16 C 0.54325(9) 0.65292(15) 0.93563(7) 0.0256(3) Uani 1 1 d . . . . .
H16A H 0.591506 0.690463 0.959917 0.038 Uiso 1 1 calc R U . . .
H16B H 0.516766 0.602061 0.968018 0.038 Uiso 1 1 calc R U . . .
H16C H 0.509214 0.724651 0.915851 0.038 Uiso 1 1 calc R U . . .
C17 C 0.75102(10) 0.20744(15) 0.63150(9) 0.0324(4) Uani 1 1 d . . . . .
H17A H 0.733606 0.161832 0.670712 0.049 Uiso 1 1 calc R U . . .
H17B H 0.805613 0.185287 0.629272 0.049 Uiso 1 1 calc R U . . .
H17C H 0.718929 0.179330 0.588882 0.049 Uiso 1 1 calc R U . . .
C18 C 0.79211(8) 0.39751(15) 0.69841(7) 0.0227(3) Uani 1 1 d . . . . .
H18A H 0.791479 0.335510 0.737395 0.027 Uiso 1 1 calc R U . . .
H18B H 0.770776 0.483235 0.711581 0.027 Uiso 1 1 calc R U . . .
C19 C 0.87485(8) 0.41732(15) 0.68549(7) 0.0230(3) Uani 1 1 d . . . . .
H19A H 0.906489 0.454980 0.726832 0.028 Uiso 1 1 calc R U . . .
H19B H 0.898030 0.331657 0.674585 0.028 Uiso 1 1 calc R U . . .
C20 C 0.94915(8) 0.54537(16) 0.61685(8) 0.0258(3) Uani 1 1 d . . . . .
H20A H 0.974299 0.595936 0.656435 0.039 Uiso 1 1 calc R U . . .
H20B H 0.945061 0.600609 0.575446 0.039 Uiso 1 1 calc R U . . .
H20C H 0.980261 0.466526 0.610411 0.039 Uiso 1 1 calc R U . . .
C21 C 0.87388(9) 0.39776(16) 0.42795(8) 0.0298(3) Uani 1 1 d . . . . .
H21A H 0.885844 0.334524 0.393027 0.045 Uiso 1 1 calc R U . . .
H21B H 0.916393 0.398309 0.466481 0.045 Uiso 1 1 calc R U . . .
H21C H 0.867908 0.486500 0.407706 0.045 Uiso 1 1 calc R U . . .
C22 C 0.73855(9) 0.37201(15) 0.39893(7) 0.0255(3) Uani 1 1 d . . . . .
H22A H 0.748682 0.321278 0.357935 0.031 Uiso 1 1 calc R U . . .
H22B H 0.730880 0.466095 0.385545 0.031 Uiso 1 1 calc R U . . .
C23 C 0.66733(9) 0.32006(15) 0.42443(8) 0.0266(3) Uani 1 1 d . . . . .
H23A H 0.622012 0.327158 0.387899 0.032 Uiso 1 1 calc R U . . .
H23B H 0.674606 0.225688 0.437383 0.032 Uiso 1 1 calc R U . . .
C24 C 0.58428(9) 0.36181(18) 0.50820(9) 0.0351(4) Uani 1 1 d . . . . .
H24A H 0.539722 0.380531 0.473051 0.053 Uiso 1 1 calc R U . . .
H24B H 0.579765 0.413911 0.549578 0.053 Uiso 1 1 calc R U . . .
H24C H 0.585056 0.267326 0.519627 0.053 Uiso 1 1 calc R U . . .

loop_
_atom_site_aniso_label
_atom_site_aniso_U_11
_atom_site_aniso_U_22
_atom_site_aniso_U_33
_atom_site_aniso_U_23
_atom_site_aniso_U_13
_atom_site_aniso_U_12
Na1 0.0158(2) 0.0141(2) 0.0160(2) 0.0015(2) -0.00066(19) -0.0013(2)
Na2 0.0161(2) 0.0150(3) 0.0147(2) -0.0001(2) -0.00047(19) -0.0001(2)
S1 0.01571(15) 0.02017(17) 0.02136(16) 0.00087(13) 0.00395(12) 0.00231(13)
S2 0.01688(15) 0.01195(15) 0.01896(15) 0.00080(12) -0.00019(12) 0.00334(12)
S3 0.02313(16) 0.01290(15) 0.01693(15) 0.00393(12) 0.00281(12) -0.00064(12)
S4 0.01995(16) 0.01777(16) 0.01586(15) -0.00037(12) 0.00417(12) -0.00336(13)
N1 0.0140(5) 0.0124(5) 0.0143(5) 0.0003(4) 0.0001(4) -0.0004(4)
N2 0.0160(5) 0.0132(5) 0.0142(5) 0.0003(4) -0.0001(4) -0.0008(4)
O1 0.0221(5) 0.0210(5) 0.0152(4) -0.0038(4) 0.0021(4) -0.0044(4)
O2 0.0211(5) 0.0220(5) 0.0141(4) -0.0012(4) 0.0004(4) -0.0026(4)
O3 0.0174(5) 0.0193(5) 0.0213(5) -0.0006(4) -0.0015(4) 0.0017(4)
O4 0.0229(5) 0.0165(5) 0.0172(4) 0.0011(4) -0.0025(4) 0.0023(4)
O5 0.0214(5) 0.0156(5) 0.0218(5) 0.0012(4) -0.0003(4) 0.0008(4)
O6 0.0145(4) 0.0251(5) 0.0234(5) 0.0053(4) -0.0025(4) -0.0005(4)
O7 0.0237(5) 0.0203(5) 0.0180(4) 0.0020(4) 0.0044(4) 0.0017(4)
O8 0.0192(5) 0.0215(5) 0.0213(5) -0.0022(4) -0.0002(4) -0.0061(4)
F1 0.0302(4) 0.0115(4) 0.0276(4) 0.0084(3) 0.0052(4) 0.0066(3)
F2 0.0247(4) 0.0119(4) 0.0248(4) 0.0081(3) 0.0068(3) 0.0064(3)
C1 0.0143(6) 0.0121(6) 0.0154(6) -0.0001(5) -0.0034(5) -0.0007(5)
C2 0.0156(6) 0.0106(6) 0.0152(6) -0.0013(5) -0.0027(5) 0.0020(5)
C3 0.0210(6) 0.0082(6) 0.0174(6) 0.0024(5) -0.0034(5) 0.0012(5)
C4 0.0185(6) 0.0113(6) 0.0140(6) 0.0021(5) -0.0007(5) -0.0017(5)
C5 0.0175(6) 0.0127(6) 0.0137(6) -0.0010(5) -0.0027(5) -0.0022(5)
C6 0.0160(6) 0.0112(6) 0.0132(5) -0.0004(5) -0.0020(5) -0.0011(5)
C7 0.0171(6) 0.0077(5) 0.0163(6) 0.0024(5) -0.0012(5) 0.0009(5)
C8 0.0158(6) 0.0108(6) 0.0124(5) 0.0005(4) -0.0030(4) -0.0007(5)
C9 0.0289(8) 0.0300(8) 0.0174(6) -0.0044(6) 0.0014(6) 0.0053(6)
C10 0.0270(7) 0.0196(7) 0.0186(6) 0.0005(5) -0.0023(5) -0.0095(6)
C11 0.0173(6) 0.0276(8) 0.0197(6) 0.0039(6) -0.0010(5) -0.0055(6)
C12 0.0360(8) 0.0289(8) 0.0220(7) -0.0048(6) 0.0116(6) -0.0074(7)
C13 0.0295(8) 0.0206(7) 0.0254(7) -0.0004(6) 0.0018(6) 0.0059(6)
C14 0.0181(6) 0.0232(7) 0.0253(7) 0.0010(6) -0.0036(5) 0.0026(5)
C15 0.0256(7) 0.0216(7) 0.0196(6) 0.0047(5) -0.0048(5) 0.0041(6)
C16 0.0333(8) 0.0218(7) 0.0210(7) -0.0022(6) 0.0008(6) 0.0012(6)
C17 0.0343(9) 0.0166(7) 0.0476(10) -0.0022(7) 0.0104(8) -0.0001(6)
C18 0.0257(7) 0.0256(7) 0.0159(6) 0.0023(5) 0.0000(5) 0.0026(6)
C19 0.0222(7) 0.0245(7) 0.0199(6) 0.0037(6) -0.0052(5) 0.0028(6)
C20 0.0163(6) 0.0263(8) 0.0345(8) -0.0027(6) 0.0029(6) -0.0012(6)
C21 0.0331(8) 0.0267(8) 0.0332(8) 0.0027(7) 0.0172(7) 0.0012(7)
C22 0.0371(8) 0.0239(7) 0.0143(6) -0.0034(6) -0.0009(6) 0.0053(6)
C23 0.0312(8) 0.0200(7) 0.0249(7) -0.0065(6) -0.0086(6) -0.0011(6)
C24 0.0220(8) 0.0407(10) 0.0421(9) 0.0063(8) 0.0025(7) -0.0101(7)

loop_
_atom_type_symbol
_atom_type_description
_atom_type_scat_dispersion_real
_atom_type_scat_dispersion_imag
_atom_type_scat_source
C C 0.0033 0.0016 'International Tables Vol C Tables 4.2.6.8 and 6.1.1.4'
H H 0.0000 0.0000 'International Tables Vol C Tables 4.2.6.8 and 6.1.1.4'
N N 0.0061 0.0033 'International Tables Vol C Tables 4.2.6.8 and 6.1.1.4'
O O 0.0106 0.0060 'International Tables Vol C Tables 4.2.6.8 and 6.1.1.4'
F F 0.0171 0.0103 'International Tables Vol C Tables 4.2.6.8 and 6.1.1.4'
Na Na 0.0362 0.0249 'International Tables Vol C Tables 4.2.6.8 and 6.1.1.4'
S S 0.1246 0.1234 'International Tables Vol C Tables 4.2.6.8 and 6.1.1.4'

loop_
_geom_angle_atom_site_label_1
_geom_angle_atom_site_label_2
_geom_angle_atom_site_label_3
_geom_angle
_geom_angle_site_symmetry_1
_geom_angle_site_symmetry_3
_geom_angle_publ_flag
O1 Na1 O4 161.81(4) . . ?
O1 Na1 O2 72.24(3) . . ?
O4 Na1 O2 104.16(4) . . ?
O1 Na1 N1 96.94(4) . . ?
O4 Na1 N1 96.64(4) . . ?
O2 Na1 N1 140.24(4) . . ?
O1 Na1 O3 92.06(4) . . ?
O4 Na1 O3 70.58(3) . . ?
O2 Na1 O3 98.57(4) . . ?
N1 Na1 O3 120.37(4) . . ?
O1 Na1 C1 100.69(4) . . ?
O4 Na1 C1 96.75(4) . . ?
O2 Na1 C1 117.41(4) . . ?
N1 Na1 C1 25.14(4) . . ?
O3 Na1 C1 143.95(4) . . ?
O1 Na1 C11 49.65(4) . . ?
O4 Na1 C11 130.29(4) . . ?
O2 Na1 C11 26.64(3) . . ?
N1 Na1 C11 120.34(4) . . ?
O3 Na1 C11 109.99(4) . . ?
C1 Na1 C11 103.86(4) . . ?
O1 Na1 S1 106.49(3) . . ?
O4 Na1 S1 91.05(3) . . ?
O2 Na1 S1 88.51(3) . . ?
N1 Na1 S1 57.22(3) . . ?
O3 Na1 S1 161.41(3) . . ?
C1 Na1 S1 32.22(3) . . ?
C11 Na1 S1 83.84(3) . . ?
O8 Na2 O6 157.29(4) . . ?
O8 Na2 N2 92.76(4) . . ?
O6 Na2 N2 102.40(4) . . ?
O8 Na2 O5 87.89(4) . . ?
O6 Na2 O5 71.91(4) . . ?
N2 Na2 O5 105.57(4) . . ?
O8 Na2 O7 70.76(4) . . ?
O6 Na2 O7 105.51(4) . . ?
N2 Na2 O7 140.72(4) . . ?
O5 Na2 O7 109.02(4) . . ?
O8 Na2 S4 105.39(3) . . ?
O6 Na2 S4 96.85(3) . . ?
N2 Na2 S4 60.04(3) . . ?
O5 Na2 S4 160.23(3) . . ?
O7 Na2 S4 89.44(3) . . ?
O8 Na2 C5 97.34(4) . . ?
O6 Na2 C5 103.78(4) . . ?
N2 Na2 C5 26.46(4) . . ?
O5 Na2 C5 131.57(4) . . ?
O7 Na2 C5 118.18(4) . . ?
S4 Na2 C5 33.75(3) . . ?
O8 Na2 C22 49.19(4) . . ?
O6 Na2 C22 131.87(4) . . ?
N2 Na2 C22 117.73(4) . . ?
O5 Na2 C22 117.19(4) . . ?
O7 Na2 C22 26.75(4) . . ?
S4 Na2 C22 82.49(3) . . ?
C5 Na2 C22 101.47(4) . . ?
O8 Na2 C18 113.19(4) . . ?
O6 Na2 C18 48.67(4) . . ?
N2 Na2 C18 97.26(4) . . ?
O5 Na2 C18 26.05(4) . . ?
O7 Na2 C18 121.92(4) . . ?
S4 Na2 C18 136.18(3) . . ?
C5 Na2 C18 118.44(4) . . ?
C22 Na2 C18 139.18(4) . . ?
C1 S1 Na1 71.52(5) . . ?
C2 S2 C1 90.01(6) . . ?
C4 S3 C5 90.03(6) . . ?
C5 S4 Na2 73.43(5) . . ?
C1 N1 C8 112.06(11) . . ?
C1 N1 Na1 104.38(8) . . ?
C8 N1 Na1 142.85(9) . . ?
C5 N2 C6 111.95(11) . . ?
C5 N2 Na2 99.41(8) . . ?
C6 N2 Na2 147.16(9) . . ?
C10 O1 C9 112.22(11) . . ?
C10 O1 Na1 112.19(7) . . ?
C9 O1 Na1 130.85(9) . . ?
C11 O2 C12 110.96(11) . . ?
C11 O2 Na1 104.73(7) . . ?
C12 O2 Na1 115.35(8) . . ?
C14 O3 C13 111.41(11) . . ?
C14 O3 Na1 111.68(8) . . ?
C13 O3 Na1 122.62(8) . . ?
C16 O4 C15 112.02(10) . . ?
C16 O4 Na1 123.54(8) . . ?
C15 O4 Na1 112.16(8) . . ?
C17 O5 C18 113.36(12) . . ?
C17 O5 Na2 119.22(9) . . ?
C18 O5 Na2 105.64(8) . . ?
C20 O6 C19 112.65(10) . . ?
C20 O6 Na2 125.72(9) . . ?
C19 O6 Na2 115.63(8) . . ?
C21 O7 C22 110.91(11) . . ?
C21 O7 Na2 116.79(9) . . ?
C22 O7 Na2 102.93(8) . . ?
C23 O8 C24 113.16(12) . . ?
C23 O8 Na2 116.29(8) . . ?
C24 O8 Na2 125.97(9) . . ?
N1 C1 S1 126.28(10) . . ?
N1 C1 S2 113.31(9) . . ?
S1 C1 S2 120.41(7) . . ?
N1 C1 Na1 50.47(6) . . ?
S1 C1 Na1 76.27(5) . . ?
S2 C1 Na1 162.07(7) . . ?
C3 C2 C8 120.13(12) . . ?
C3 C2 S2 131.09(10) . . ?
C8 C2 S2 108.76(9) . . ?
F1 C3 C2 119.74(12) . . ?
F1 C3 C4 119.88(11) . . ?
C2 C3 C4 120.37(12) . . ?
C3 C4 C6 120.46(12) . . ?
C3 C4 S3 130.84(10) . . ?
C6 C4 S3 108.70(9) . . ?
N2 C5 S4 126.39(10) . . ?
N2 C5 S3 113.36(10) . . ?
S4 C5 S3 120.24(7) . . ?
N2 C5 Na2 54.13(7) . . ?
S4 C5 Na2 72.82(5) . . ?
S3 C5 Na2 164.76(7) . . ?
N2 C6 C7 125.33(11) . . ?
N2 C6 C4 115.95(11) . . ?
C7 C6 C4 118.72(12) . . ?
F2 C7 C8 119.18(11) . . ?
F2 C7 C6 119.53(11) . . ?
C8 C7 C6 121.29(11) . . ?
N1 C8 C7 125.11(11) . . ?
N1 C8 C2 115.84(11) . . ?
C7 C8 C2 119.03(11) . . ?
O1 C9 H9A 109.5 . . ?
O1 C9 H9B 109.5 . . ?
H9A C9 H9B 109.5 . . ?
O1 C9 H9C 109.5 . . ?
H9A C9 H9C 109.5 . . ?
H9B C9 H9C 109.5 . . ?
O1 C10 C11 108.36(11) . . ?
O1 C10 H10A 110.0 . . ?
C11 C10 H10A 110.0 . . ?
O1 C10 H10B 110.0 . . ?
C11 C10 H10B 110.0 . . ?
H10A C10 H10B 108.4 . . ?
O2 C11 C10 108.92(11) . . ?
O2 C11 Na1 48.63(6) . . ?
C10 C11 Na1 80.65(8) . . ?
O2 C11 H11A 109.9 . . ?
C10 C11 H11A 109.9 . . ?
Na1 C11 H11A 84.2 . . ?
O2 C11 H11B 109.9 . . ?
C10 C11 H11B 109.9 . . ?
Na1 C11 H11B 158.5 . . ?
H11A C11 H11B 108.3 . . ?
O2 C12 H12A 109.5 . . ?
O2 C12 H12B 109.5 . . ?
H12A C12 H12B 109.5 . . ?
O2 C12 H12C 109.5 . . ?
H12A C12 H12C 109.5 . . ?
H12B C12 H12C 109.5 . . ?
O3 C13 H13A 109.5 . . ?
O3 C13 H13B 109.5 . . ?
H13A C13 H13B 109.5 . . ?
O3 C13 H13C 109.5 . . ?
H13A C13 H13C 109.5 . . ?
H13B C13 H13C 109.5 . . ?
O3 C14 C15 108.90(11) . . ?
O3 C14 H14A 109.9 . . ?
C15 C14 H14A 109.9 . . ?
O3 C14 H14B 109.9 . . ?
C15 C14 H14B 109.9 . . ?
H14A C14 H14B 108.3 . . ?
O4 C15 C14 108.77(11) . . ?
O4 C15 H15A 109.9 . . ?
C14 C15 H15A 109.9 . . ?
O4 C15 H15B 109.9 . . ?
C14 C15 H15B 109.9 . . ?
H15A C15 H15B 108.3 . . ?
O4 C16 H16A 109.5 . . ?
O4 C16 H16B 109.5 . . ?
H16A C16 H16B 109.5 . . ?
O4 C16 H16C 109.5 . . ?
H16A C16 H16C 109.5 . . ?
H16B C16 H16C 109.5 . . ?
O5 C17 H17A 109.5 . . ?
O5 C17 H17B 109.5 . . ?
H17A C17 H17B 109.5 . . ?
O5 C17 H17C 109.5 . . ?
H17A C17 H17C 109.5 . . ?
H17B C17 H17C 109.5 . . ?
O5 C18 C19 112.38(11) . . ?
O5 C18 Na2 48.31(6) . . ?
C19 C18 Na2 80.06(7) . . ?
O5 C18 H18A 109.1 . . ?
C19 C18 H18A 109.1 . . ?
Na2 C18 H18A 156.7 . . ?
O5 C18 H18B 109.1 . . ?
C19 C18 H18B 109.1 . . ?
Na2 C18 H18B 88.2 . . ?
H18A C18 H18B 107.9 . . ?
O6 C19 C18 107.40(11) . . ?
O6 C19 H19A 110.2 . . ?
C18 C19 H19A 110.2 . . ?
O6 C19 H19B 110.2 . . ?
C18 C19 H19B 110.2 . . ?
H19A C19 H19B 108.5 . . ?
O6 C20 H20A 109.5 . . ?
O6 C20 H20B 109.5 . . ?
H20A C20 H20B 109.5 . . ?
O6 C20 H20C 109.5 . . ?
H20A C20 H20C 109.5 . . ?
H20B C20 H20C 109.5 . . ?
O7 C21 H21A 109.5 . . ?
O7 C21 H21B 109.5 . . ?
H21A C21 H21B 109.5 . . ?
O7 C21 H21C 109.5 . . ?
H21A C21 H21C 109.5 . . ?
H21B C21 H21C 109.5 . . ?
O7 C22 C23 109.12(11) . . ?
O7 C22 Na2 50.32(6) . . ?
C23 C22 Na2 80.74(8) . . ?
O7 C22 H22A 109.9 . . ?
C23 C22 H22A 109.9 . . ?
Na2 C22 H22A 160.2 . . ?
O7 C22 H22B 109.9 . . ?
C23 C22 H22B 109.9 . . ?
Na2 C22 H22B 82.3 . . ?
H22A C22 H22B 108.3 . . ?
O8 C23 C22 108.21(11) . . ?
O8 C23 H23A 110.1 . . ?
C22 C23 H23A 110.1 . . ?
O8 C23 H23B 110.1 . . ?
C22 C23 H23B 110.1 . . ?
H23A C23 H23B 108.4 . . ?
O8 C24 H24A 109.5 . . ?
O8 C24 H24B 109.5 . . ?
H24A C24 H24B 109.5 . . ?
O8 C24 H24C 109.5 . . ?
H24A C24 H24C 109.5 . . ?
H24B C24 H24C 109.5 . . ?

loop_
_geom_bond_atom_site_label_1
_geom_bond_atom_site_label_2
_geom_bond_distance
_geom_bond_site_symmetry_2
_geom_bond_publ_flag
Na1 O1 2.3667(10) . ?
Na1 O4 2.3665(10) . ?
Na1 O2 2.3852(11) . ?
Na1 N1 2.3968(12) . ?
Na1 O3 2.4198(11) . ?
Na1 C1 3.0100(14) . ?
Na1 C11 3.0737(14) . ?
Na1 S1 3.0830(6) . ?
Na2 O8 2.3176(10) . ?
Na2 O6 2.3417(10) . ?
Na2 N2 2.4022(12) . ?
Na2 O5 2.4228(11) . ?
Na2 O7 2.4422(11) . ?
Na2 S4 2.9149(6) . ?
Na2 C5 2.9243(14) . ?
Na2 C22 3.0927(15) . ?
Na2 C18 3.1243(14) . ?
S1 C1 1.6919(13) . ?
S2 C2 1.7370(13) . ?
S2 C1 1.7886(13) . ?
S3 C4 1.7383(13) . ?
S3 C5 1.7881(13) . ?
S4 C5 1.6952(14) . ?
N1 C1 1.3203(16) . ?
N1 C8 1.3783(16) . ?
N2 C5 1.3206(16) . ?
N2 C6 1.3800(16) . ?
O1 C10 1.4284(16) . ?
O1 C9 1.4271(16) . ?
O2 C11 1.4249(16) . ?
O2 C12 1.4288(17) . ?
O3 C14 1.4231(16) . ?
O3 C13 1.4235(17) . ?
O4 C16 1.4228(17) . ?
O4 C15 1.4271(16) . ?
O5 C17 1.4216(17) . ?
O5 C18 1.4248(16) . ?
O6 C20 1.4263(16) . ?
O6 C19 1.4256(17) . ?
O7 C21 1.4271(17) . ?
O7 C22 1.4280(17) . ?
O8 C23 1.4203(17) . ?
O8 C24 1.4190(17) . ?
F1 C3 1.3594(14) . ?
F2 C7 1.3588(14) . ?
C2 C3 1.3784(18) . ?
C2 C8 1.4191(17) . ?
C3 C4 1.3804(18) . ?
C4 C6 1.4176(17) . ?
C6 C7 1.3869(17) . ?
C7 C8 1.3867(18) . ?
C9 H9A 0.9800 . ?
C9 H9B 0.9800 . ?
C9 H9C 0.9800 . ?
C10 C11 1.497(2) . ?
C10 H10A 0.9900 . ?
C10 H10B 0.9900 . ?
C11 H11A 0.9900 . ?
C11 H11B 0.9900 . ?
C12 H12A 0.9800 . ?
C12 H12B 0.9800 . ?
C12 H12C 0.9800 . ?
C13 H13A 0.9800 . ?
C13 H13B 0.9800 . ?
C13 H13C 0.9800 . ?
C14 C15 1.497(2) . ?
C14 H14A 0.9900 . ?
C14 H14B 0.9900 . ?
C15 H15A 0.9900 . ?
C15 H15B 0.9900 . ?
C16 H16A 0.9800 . ?
C16 H16B 0.9800 . ?
C16 H16C 0.9800 . ?
C17 H17A 0.9800 . ?
C17 H17B 0.9800 . ?
C17 H17C 0.9800 . ?
C18 C19 1.505(2) . ?
C18 H18A 0.9900 . ?
C18 H18B 0.9900 . ?
C19 H19A 0.9900 . ?
C19 H19B 0.9900 . ?
C20 H20A 0.9800 . ?
C20 H20B 0.9800 . ?
C20 H20C 0.9800 . ?
C21 H21A 0.9800 . ?
C21 H21B 0.9800 . ?
C21 H21C 0.9800 . ?
C22 C23 1.492(2) . ?
C22 H22A 0.9900 . ?
C22 H22B 0.9900 . ?
C23 H23A 0.9900 . ?
C23 H23B 0.9900 . ?
C24 H24A 0.9800 . ?
C24 H24B 0.9800 . ?
C24 H24C 0.9800 . ?
